data_4111031
loop_
_publ_author_name
'Yi-Chou Tsai'
'Yang-Miin Lin'
'Jen-Shiang K. Yu'
'Jenn-Kang Hwang'

_publ_section_title
;
 A Three-Coordinate and Quadruply Bonded Mo-Mo Complex
;
_journal_name_full 'Journal of the American Chemical Society'
_journal_page_first 13980
_journal_page_last 13981
_journal_paper_doi 10.1021/ja0635884
_journal_volume 128
_journal_year 2006
_chemical_formula_moiety 'C52 H80 Mo2 N4 Si2'
_chemical_formula_sum 'C52 H80 Mo2 N4 Si2'
_chemical_formula_weight 1009.26
_chemical_name_systematic
;
 ?
;
_space_group_IT_number 14
_symmetry_cell_setting monoclinic
_symmetry_space_group_name_Hall '-P 2yn'
_symmetry_space_group_name_H-M 'P 1 21/n 1'
_atom_sites_solution_hydrogens geom
_atom_sites_solution_primary direct
_atom_sites_solution_secondary difmap
_audit_creation_method SHELXL-97
_cell_angle_alpha 90.00
_cell_angle_beta 115.0730(10)
_cell_angle_gamma 90.00
_cell_formula_units_Z 2
_cell_length_a 12.2370(2)
_cell_length_b 18.6080(4)
_cell_length_c 12.8100(3)
_cell_measurement_reflns_used 48149
_cell_measurement_temperature 150(2)
_cell_measurement_theta_max 25.028
_cell_measurement_theta_min 2.037
_cell_volume 2642.05(10)
_computing_cell_refinement 'HKL Scalepack (Otwinowski & Minor 1997)'
_computing_data_collection 'Collect (Nonius BV, 1997-2000)'
_computing_data_reduction 'HKL Denzo and Scalepack (Otwinowski & Minor 19'
_computing_molecular_graphics 'Ortep-3 for Windows (Farrugia, 1997)'
_computing_publication_material 'WinGX publication routines (Farrugia, 1999)'
_computing_structure_refinement 'SHELXL-97 (Sheldrick, 1997)'
_computing_structure_solution 'SHELXS-97 (Sheldrick, 1997)'
_diffrn_ambient_temperature 150(2)
_diffrn_detector_area_resol_mean 9
_diffrn_measured_fraction_theta_full 0.985
_diffrn_measured_fraction_theta_max 0.985
_diffrn_measurement_device_type KappaCCD
_diffrn_measurement_method 'CCD rotation images, thick slices'
_diffrn_radiation_monochromator graphite
_diffrn_radiation_source 'fine-focus sealed tube'
_diffrn_radiation_type MoK\a
_diffrn_radiation_wavelength 0.71073
_diffrn_reflns_av_R_equivalents 0.1069
_diffrn_reflns_av_sigmaI/netI 0.0546
_diffrn_reflns_limit_h_max 12
_diffrn_reflns_limit_h_min -14
_diffrn_reflns_limit_k_max 22
_diffrn_reflns_limit_k_min -17
_diffrn_reflns_limit_l_max 15
_diffrn_reflns_limit_l_min -15
_diffrn_reflns_number 20139
_diffrn_reflns_theta_full 25.01
_diffrn_reflns_theta_max 25.01
_diffrn_reflns_theta_min 2.07
_exptl_absorpt_coefficient_mu 0.556
_exptl_absorpt_correction_T_max 0.9971
_exptl_absorpt_correction_T_min 0.5753
_exptl_absorpt_correction_type multi-scan
_exptl_absorpt_process_details
;
 ?
;
_exptl_crystal_colour red-orange
_exptl_crystal_density_diffrn 1.269
_exptl_crystal_description prism
_exptl_crystal_F_000 1064
_exptl_crystal_size_max 0.75
_exptl_crystal_size_mid 0.7
_exptl_crystal_size_min 0.6
_refine_diff_density_max 0.547
_refine_diff_density_min -0.670
_refine_diff_density_rms 0.145
_refine_ls_extinction_coef 0.0116(10)
_refine_ls_extinction_expression Fc^*^=kFc[1+0.001xFc^2^\l^3^/sin(2\q)]^-1/4^
_refine_ls_extinction_method SHELXL
_refine_ls_goodness_of_fit_ref 1.224
_refine_ls_hydrogen_treatment constr
_refine_ls_matrix_type full
_refine_ls_number_parameters 283
_refine_ls_number_reflns 4582
_refine_ls_number_restraints 1
_refine_ls_restrained_S_all 1.243
_refine_ls_R_factor_all 0.0777
_refine_ls_R_factor_gt 0.0701
_refine_ls_shift/su_max 0.000
_refine_ls_shift/su_mean 0.000
_refine_ls_structure_factor_coef Fsqd
_refine_ls_weighting_details 'calc w=1/[\s^2^(Fo^2^)+(0.0381P)^2^+6.5433P] where P=(Fo^2^+2Fc^2^)/3'
_refine_ls_weighting_scheme calc
_refine_ls_wR_factor_gt 0.1603
_refine_ls_wR_factor_ref 0.1654
_reflns_number_gt 4096
_reflns_number_total 4582
_reflns_threshold_expression >2sigma(I)
_cod_data_source_file ja0635884si20060815_042636.cif
_cod_data_source_block 2
_cod_original_cell_volume 2642.05(9)
_cod_original_sg_symbol_H-M 'P 21/n'
_cod_database_code 4111031

loop_
_symmetry_equiv_pos_as_xyz
'x, y, z'
'-x+1/2, y+1/2, -z+1/2'
'-x, -y, -z'
'x-1/2, -y-1/2, z-1/2'

loop_
_atom_site_label
_atom_site_type_symbol
_atom_site_fract_x
_atom_site_fract_y
_atom_site_fract_z
_atom_site_U_iso_or_equiv
_atom_site_adp_type
_atom_site_occupancy
_atom_site_symmetry_multiplicity
_atom_site_calc_flag
_atom_site_refinement_flags
_atom_site_disorder_assembly
_atom_site_disorder_group
Mo1 Mo 0.51357(6) -0.00019(5) 0.42126(6) 0.0424(3) Uani 0.80 1 d P . .
Mo1' Mo 0.5421(3) 0.0397(3) 0.4532(3) 0.0451(9) Uani 0.15 1 d P . .
Mo1A Mo 0.4902 -0.0399 0.3846 0.045(3) Uani 0.05 1 d P . .
Si1 Si 0.25745(12) 0.05695(8) 0.36880(12) 0.0385(4) Uani 1 1 d . . .
N1 N 0.3783(4) 0.0635(2) 0.3306(3) 0.0355(9) Uani 1 1 d . . .
N2 N 0.3262(4) 0.0445(2) 0.5195(3) 0.0352(9) Uani 1 1 d . . .
C1 C 0.3768(4) 0.1020(3) 0.2327(4) 0.0395(11) Uani 1 1 d . . .
C2 C 0.3519(5) 0.0656(3) 0.1283(4) 0.0470(13) Uani 1 1 d . . .
C3 C 0.3163(6) -0.0122(4) 0.1093(5) 0.0601(16) Uani 1 1 d . . .
H3 H 0.3184 -0.0297 0.1806 0.072 Uiso 1 1 d R . .
C4 C 0.1875(8) -0.0222(5) 0.0146(6) 0.090(3) Uani 1 1 d . . .
H4A H 0.1703 -0.0727 0.0026 0.108 Uiso 1 1 d R . .
H4B H 0.1834 -0.0010 -0.0553 0.108 Uiso 1 1 d R . .
H4C H 0.1293 0.0003 0.0359 0.108 Uiso 1 1 d R . .
C5 C 0.4082(8) -0.0557(4) 0.0828(7) 0.088(2) Uani 1 1 d . . .
H5A H 0.3828 -0.1049 0.0674 0.106 Uiso 1 1 d R . .
H5B H 0.4816 -0.0531 0.1522 0.106 Uiso 1 1 d R . .
H5C H 0.4218 -0.0368 0.0196 0.106 Uiso 1 1 d R . .
C6 C 0.3594(6) 0.1038(4) 0.0376(5) 0.0593(16) Uani 1 1 d . . .
H6 H 0.3450 0.0780 -0.0319 0.071 Uiso 1 1 d R . .
C7 C 0.3914(6) 0.1753(4) 0.0490(5) 0.0646(18) Uani 1 1 d . . .
H7 H 0.3955 0.2022 -0.0132 0.078 Uiso 1 1 d R . .
C8 C 0.4121(6) 0.2112(3) 0.1506(6) 0.0600(16) Uani 1 1 d . . .
H8 H 0.4331 0.2611 0.1547 0.072 Uiso 1 1 d R . .
C9 C 0.4067(5) 0.1759(3) 0.2433(5) 0.0471(13) Uani 1 1 d . . .
C10 C 0.4344(7) 0.2170(3) 0.3534(6) 0.0638(17) Uani 1 1 d . . .
H10 H 0.3999 0.1900 0.3960 0.077 Uiso 1 1 d R . .
C11 C 0.5686(8) 0.2274(6) 0.4234(7) 0.103(3) Uani 1 1 d . . .
H11A H 0.5844 0.2541 0.4924 0.124 Uiso 1 1 d R . .
H11B H 0.6038 0.2518 0.3790 0.124 Uiso 1 1 d R . .
H11C H 0.6032 0.1803 0.4435 0.124 Uiso 1 1 d R . .
C12 C 0.3731(11) 0.2900(4) 0.3335(9) 0.115(4) Uani 1 1 d . . .
H12A H 0.3914 0.3140 0.4053 0.138 Uiso 1 1 d R . .
H12B H 0.2876 0.2826 0.2937 0.138 Uiso 1 1 d R . .
H12C H 0.4000 0.3190 0.2868 0.138 Uiso 1 1 d R . .
C13 C 0.1619(5) -0.0222(4) 0.3026(5) 0.0597(17) Uani 1 1 d . . .
H13A H 0.0956 -0.0252 0.3237 0.072 Uiso 1 1 d R . .
H13B H 0.2117 -0.0642 0.3296 0.072 Uiso 1 1 d R . .
H13C H 0.1316 -0.0193 0.2202 0.072 Uiso 1 1 d R . .
C14 C 0.1525(6) 0.1355(4) 0.3152(6) 0.0677(18) Uani 1 1 d . . .
H14A H 0.0869 0.1309 0.3371 0.081 Uiso 1 1 d R . .
H14B H 0.1213 0.1386 0.2328 0.081 Uiso 1 1 d R . .
H14C H 0.1977 0.1781 0.3492 0.081 Uiso 1 1 d R . .
C15 C 0.2678(4) 0.0603(3) 0.5928(4) 0.0352(10) Uani 1 1 d . . .
C16 C 0.2633(5) 0.1322(3) 0.6279(5) 0.0479(13) Uani 1 1 d . A .
C17 C 0.3270(7) 0.1921(3) 0.5970(6) 0.077(2) Uani 1 1 d D . .
H17 H 0.3395 0.1793 0.5303 0.092 Uiso 1 1 d R A .
C18A C 0.4849 0.1853 0.7031 0.116(10) Uiso 0.369(18) 1 d PD A 1
H18A H 0.5105 0.1361 0.7100 0.174 Uiso 0.369(18) 1 calc PR A 1
H18B H 0.4921 0.2023 0.7765 0.174 Uiso 0.369(18) 1 calc PR A 1
H18C H 0.5347 0.2141 0.6783 0.174 Uiso 0.369(18) 1 calc PR A 1
C19A C 0.300(3) 0.2618(14) 0.596(2) 0.096(8) Uiso 0.369(18) 1 d P A 1
H19A H 0.3516 0.2897 0.5727 0.144 Uiso 0.369(18) 1 calc PR A 1
H19B H 0.3116 0.2762 0.6723 0.144 Uiso 0.369(18) 1 calc PR A 1
H19C H 0.2173 0.2695 0.5434 0.144 Uiso 0.369(18) 1 calc PR A 1
C18 C 0.4300(12) 0.2183(7) 0.6890(10) 0.079(4) Uiso 0.631(18) 1 d P A 2
H18D H 0.4644 0.2565 0.6623 0.119 Uiso 0.631(18) 1 calc PR A 2
H18E H 0.4879 0.1803 0.7199 0.119 Uiso 0.631(18) 1 calc PR A 2
H18F H 0.4083 0.2362 0.7480 0.119 Uiso 0.631(18) 1 calc PR A 2
C19 C 0.2250(12) 0.2574(6) 0.5396(10) 0.067(3) Uiso 0.631(18) 1 d P A 2
H19D H 0.1548 0.2382 0.4773 0.100 Uiso 0.631(18) 1 calc PR A 2
H19E H 0.2589 0.2949 0.5111 0.100 Uiso 0.631(18) 1 calc PR A 2
H19F H 0.2027 0.2766 0.5974 0.100 Uiso 0.631(18) 1 calc PR A 2
C20 C 0.2072(6) 0.1465(3) 0.6985(5) 0.0558(15) Uani 1 1 d . . .
H20 H 0.2003 0.1950 0.7209 0.067 Uiso 1 1 d R A .
C21 C 0.1545(6) 0.0932(3) 0.7353(5) 0.0554(15) Uani 1 1 d . A .
H21 H 0.1165 0.1039 0.7855 0.066 Uiso 1 1 d R . .
C22 C 0.1606(5) 0.0234(3) 0.7040(4) 0.0465(13) Uani 1 1 d . . .
H22 H 0.1241 -0.0122 0.7332 0.056 Uiso 1 1 d R A .
C23 C 0.2175(4) 0.0055(3) 0.6342(4) 0.0364(10) Uani 1 1 d . A .
C24 C 0.2255(5) -0.0734(3) 0.6106(5) 0.0477(13) Uani 1 1 d . . .
H24 H 0.2629 -0.0766 0.5583 0.057 Uiso 1 1 d R A .
C25 C 0.3011(6) -0.1126(4) 0.7229(6) 0.0681(18) Uani 1 1 d . A .
H25A H 0.3063 -0.1627 0.7080 0.082 Uiso 1 1 d R . .
H25B H 0.2659 -0.1072 0.7767 0.082 Uiso 1 1 d R . .
H25C H 0.3804 -0.0919 0.7548 0.082 Uiso 1 1 d R . .
C26 C 0.1036(7) -0.1096(4) 0.5525(6) 0.079(2) Uani 1 1 d . A .
H26A H 0.1133 -0.1596 0.5399 0.095 Uiso 1 1 d R . .
H26B H 0.0609 -0.0861 0.4797 0.095 Uiso 1 1 d R . .
H26C H 0.0588 -0.1049 0.5981 0.095 Uiso 1 1 d R . .

loop_
_atom_site_aniso_label
_atom_site_aniso_U_11
_atom_site_aniso_U_22
_atom_site_aniso_U_33
_atom_site_aniso_U_23
_atom_site_aniso_U_13
_atom_site_aniso_U_12
Mo1 0.0360(4) 0.0655(6) 0.0333(4) 0.0139(4) 0.0221(3) 0.0212(4)
Mo1' 0.040(2) 0.070(3) 0.0294(18) 0.0079(18) 0.0194(15) 0.0087(19)
Mo1A 0.064(7) 0.046(6) 0.029(5) -0.024(4) 0.023(5) -0.006(5)
Si1 0.0339(7) 0.0466(8) 0.0388(7) 0.0023(6) 0.0190(6) 0.0013(6)
N1 0.037(2) 0.039(2) 0.035(2) 0.0039(17) 0.0187(17) -0.0003(17)
N2 0.037(2) 0.039(2) 0.037(2) 0.0012(17) 0.0231(18) 0.0020(17)
C1 0.036(3) 0.046(3) 0.042(3) 0.012(2) 0.022(2) 0.007(2)
C2 0.048(3) 0.060(4) 0.038(3) 0.006(2) 0.022(2) -0.002(3)
C3 0.073(4) 0.072(4) 0.044(3) -0.006(3) 0.032(3) -0.009(3)
C4 0.095(6) 0.102(7) 0.061(4) -0.003(4) 0.021(4) -0.042(5)
C5 0.122(7) 0.074(5) 0.099(6) -0.018(4) 0.075(6) -0.012(5)
C6 0.062(4) 0.079(5) 0.042(3) 0.014(3) 0.026(3) -0.001(3)
C7 0.072(4) 0.075(5) 0.055(4) 0.027(3) 0.035(3) 0.008(3)
C8 0.068(4) 0.046(3) 0.076(4) 0.019(3) 0.040(3) 0.002(3)
C9 0.054(3) 0.041(3) 0.057(3) 0.011(2) 0.033(3) 0.008(2)
C10 0.094(5) 0.046(3) 0.076(4) -0.001(3) 0.059(4) -0.009(3)
C11 0.097(6) 0.130(8) 0.088(6) -0.039(6) 0.046(5) -0.022(6)
C12 0.181(11) 0.052(5) 0.150(9) 0.004(5) 0.107(8) 0.007(6)
C13 0.046(3) 0.084(5) 0.055(3) -0.008(3) 0.027(3) -0.018(3)
C14 0.050(3) 0.083(5) 0.071(4) 0.023(4) 0.027(3) 0.024(3)
C15 0.031(2) 0.048(3) 0.030(2) -0.001(2) 0.0160(19) 0.004(2)
C16 0.061(3) 0.044(3) 0.046(3) -0.005(2) 0.030(3) -0.004(3)
C17 0.129(7) 0.042(4) 0.090(5) -0.020(3) 0.076(5) -0.021(4)
C20 0.070(4) 0.052(3) 0.052(3) -0.013(3) 0.032(3) 0.006(3)
C21 0.059(4) 0.066(4) 0.054(3) -0.003(3) 0.038(3) 0.006(3)
C22 0.045(3) 0.059(4) 0.043(3) 0.003(2) 0.025(2) 0.002(2)
C23 0.031(2) 0.048(3) 0.032(2) 0.000(2) 0.0154(19) 0.003(2)
C24 0.061(3) 0.047(3) 0.047(3) 0.006(2) 0.035(3) 0.003(3)
C25 0.080(5) 0.056(4) 0.078(4) 0.021(3) 0.043(4) 0.017(3)
C26 0.093(5) 0.065(4) 0.077(5) -0.014(4) 0.032(4) -0.020(4)

loop_
_atom_type_symbol
_atom_type_description
_atom_type_scat_dispersion_real
_atom_type_scat_dispersion_imag
_atom_type_scat_source
C C 0.0033 0.0016 'International Tables Vol C Tables 4.2.6.8 and 6.1.1.4'
H H 0.0000 0.0000 'International Tables Vol C Tables 4.2.6.8 and 6.1.1.4'
N N 0.0061 0.0033 'International Tables Vol C Tables 4.2.6.8 and 6.1.1.4'
Si Si 0.0817 0.0704 'International Tables Vol C Tables 4.2.6.8 and 6.1.1.4'
Mo Mo -1.6832 0.6857 'International Tables Vol C Tables 4.2.6.8 and 6.1.1.4'
O O 0.0106 0.0060 'International Tables Vol C Tables 4.2.6.8 and 6.1.1.4'

loop_
_geom_angle_atom_site_label_1
_geom_angle_atom_site_label_2
_geom_angle_atom_site_label_3
_geom_angle
_geom_angle_site_symmetry_1
_geom_angle_site_symmetry_3
Mo1' Mo1 Mo1A 172.9(3) . .
Mo1' Mo1 N2 92.4(3) . 3_656
Mo1A Mo1 N2 84.01(13) . 3_656
Mo1' Mo1 N1 80.1(3) . .
Mo1A Mo1 N1 101.21(13) . .
N2 Mo1 N1 159.48(17) 3_656 .
Mo1' Mo1 Mo1' 97.9(3) . 3_656
Mo1A Mo1 Mo1' 88.69(17) . 3_656
N2 Mo1 Mo1' 98.63(15) 3_656 3_656
N1 Mo1 Mo1' 101.30(15) . 3_656
Mo1' Mo1 Mo1 75.2(2) . 3_656
Mo1A Mo1 Mo1 111.37(8) . 3_656
N2 Mo1 Mo1 99.37(12) 3_656 3_656
N1 Mo1 Mo1 97.14(12) . 3_656
Mo1' Mo1 Mo1 22.70(13) 3_656 3_656
Mo1' Mo1 Mo1A 57.4(2) . 3_656
Mo1A Mo1 Mo1A 129.14(5) . 3_656
N2 Mo1 Mo1A 99.78(11) 3_656 3_656
N1 Mo1 Mo1A 92.28(11) . 3_656
Mo1' Mo1 Mo1A 40.46(15) 3_656 3_656
Mo1 Mo1 Mo1A 17.77(3) 3_656 3_656
Mo1 Mo1' Mo1A 3.55(13) . .
Mo1 Mo1' N1 75.2(3) . .
Mo1A Mo1' N1 75.9(2) . .
Mo1 Mo1' Mo1 82.1(3) . 3_656
Mo1A Mo1' Mo1 85.4(2) . 3_656
N1 Mo1' Mo1 97.71(19) . 3_656
Mo1 Mo1' N2 64.6(3) . 3_656
Mo1A Mo1' N2 62.79(19) . 3_656
N1 Mo1' N2 135.6(3) . 3_656
Mo1 Mo1' N2 94.70(19) 3_656 3_656
Mo1 Mo1' Mo1A 104.2(3) . 3_656
Mo1A Mo1' Mo1A 107.6(2) . 3_656
N1 Mo1' Mo1A 102.24(19) . 3_656
Mo1 Mo1' Mo1A 22.14(5) 3_656 3_656
N2 Mo1' Mo1A 104.99(18) 3_656 3_656
Mo1 Mo1' Mo1' 61.6(3) . 3_656
Mo1A Mo1' Mo1' 64.9(2) . 3_656
N1 Mo1' Mo1' 91.6(2) . 3_656
Mo1 Mo1' Mo1' 20.55(9) 3_656 3_656
N2 Mo1' Mo1' 85.4(3) 3_656 3_656
Mo1A Mo1' Mo1' 42.68(13) 3_656 3_656
Mo1 Mo1A Mo1' 3.51(13) . .
Mo1 Mo1A N2 71.47(12) . 3_656
Mo1' Mo1A N2 69.73(17) . 3_656
Mo1 Mo1A Mo1' 69.17(14) . 3_656
Mo1' Mo1A Mo1' 72.4(2) . 3_656
N2 Mo1A Mo1' 91.31(14) 3_656 3_656
Mo1 Mo1A N1 57.26(11) . .
Mo1' Mo1A N1 57.95(16) . .
N2 Mo1A N1 125.25(15) 3_656 .
Mo1' Mo1A N1 87.77(15) 3_656 .
Mo1 Mo1A Mo1 50.86(5) . 3_656
Mo1' Mo1A Mo1 54.12(12) . 3_656
N2 Mo1A Mo1 84.17(11) 3_656 3_656
Mo1' Mo1A Mo1 18.33(13) 3_656 3_656
N1 Mo1A Mo1 78.35(10) . 3_656
N1 Si1 N2 104.33(19) . .
N1 Si1 C13 111.9(2) . .
N2 Si1 C13 108.3(2) . .
N1 Si1 C14 111.9(3) . .
N2 Si1 C14 116.0(3) . .
C13 Si1 C14 104.6(3) . .
C1 N1 Si1 125.4(3) . .
C1 N1 Mo1 120.8(3) . .
Si1 N1 Mo1 113.1(2) . .
C1 N1 Mo1' 115.6(3) . .
Si1 N1 Mo1' 116.7(2) . .
Mo1 N1 Mo1' 24.68(15) . .
C1 N1 Mo1A 117.8(3) . .
Si1 N1 Mo1A 108.98(19) . .
Mo1 N1 Mo1A 21.53(5) . .
Mo1' N1 Mo1A 46.12(18) . .
C15 N2 Si1 123.5(3) . .
C15 N2 Mo1 121.9(3) . 3_656
Si1 N2 Mo1 114.5(2) . 3_656
C15 N2 Mo1A 109.9(3) . 3_656
Si1 N2 Mo1A 123.6(2) . 3_656
Mo1 N2 Mo1A 24.52(6) 3_656 3_656
C15 N2 Mo1' 125.9(3) . 3_656
Si1 N2 Mo1' 104.4(2) . 3_656
Mo1 N2 Mo1' 23.04(12) 3_656 3_656
Mo1A N2 Mo1' 47.49(16) 3_656 3_656
C2 C1 C9 120.0(5) . .
C2 C1 N1 120.4(5) . .
C9 C1 N1 119.6(5) . .
C6 C2 C1 118.7(6) . .
C6 C2 C3 118.1(5) . .
C1 C2 C3 123.2(5) . .
C2 C3 C5 110.8(6) . .
C2 C3 C4 112.0(6) . .
C5 C3 C4 111.2(6) . .
C2 C3 H3 106.6 . .
C5 C3 H3 107.6 . .
C4 C3 H3 108.3 . .
C3 C4 H4A 109.1 . .
C3 C4 H4B 108.4 . .
H4A C4 H4B 109.5 . .
C3 C4 H4C 110.9 . .
H4A C4 H4C 109.5 . .
H4B C4 H4C 109.5 . .
C3 C5 H5A 110.1 . .
C3 C5 H5B 104.7 . .
H5A C5 H5B 109.5 . .
C3 C5 H5C 113.5 . .
H5A C5 H5C 109.5 . .
H5B C5 H5C 109.5 . .
C7 C6 C2 121.2(6) . .
C7 C6 H6 121.0 . .
C2 C6 H6 117.7 . .
C6 C7 C8 119.7(5) . .
C6 C7 H7 121.9 . .
C8 C7 H7 118.4 . .
C9 C8 C7 121.4(6) . .
C9 C8 H8 121.4 . .
C7 C8 H8 117.1 . .
C8 C9 C1 118.9(5) . .
C8 C9 C10 119.3(5) . .
C1 C9 C10 121.8(5) . .
C9 C10 C11 112.1(6) . .
C9 C10 C12 113.3(6) . .
C11 C10 C12 108.6(7) . .
C9 C10 H10 106.7 . .
C11 C10 H10 111.0 . .
C12 C10 H10 105.0 . .
C10 C11 H11A 110.9 . .
C10 C11 H11B 110.8 . .
H11A C11 H11B 109.5 . .
C10 C11 H11C 106.7 . .
H11A C11 H11C 109.5 . .
H11B C11 H11C 109.5 . .
C10 C12 H12A 110.9 . .
C10 C12 H12B 108.0 . .
H12A C12 H12B 109.5 . .
C10 C12 H12C 109.4 . .
H12A C12 H12C 109.5 . .
H12B C12 H12C 109.5 . .
Si1 C13 H13A 111.3 . .
Si1 C13 H13B 107.6 . .
H13A C13 H13B 109.5 . .
Si1 C13 H13C 109.5 . .
H13A C13 H13C 109.5 . .
H13B C13 H13C 109.4 . .
Si1 C14 H14A 110.6 . .
Si1 C14 H14B 110.0 . .
H14A C14 H14B 109.5 . .
Si1 C14 H14C 107.8 . .
H14A C14 H14C 109.5 . .
H14B C14 H14C 109.5 . .
C23 C15 C16 118.9(4) . .
C23 C15 N2 121.3(4) . .
C16 C15 N2 119.8(4) . .
C20 C16 C15 119.2(5) . .
C20 C16 C17 119.2(5) . .
C15 C16 C17 121.4(5) . .
C19A C17 C18 78.4(14) . .
C19A C17 C16 124.4(14) . .
C18 C17 C16 114.8(8) . .
C19A C17 C19 32.4(13) . .
C18 C17 C19 110.8(8) . .
C16 C17 C19 106.3(7) . .
C19A C17 C18A 104.5(14) . .
C18 C17 C18A 27.2(6) . .
C16 C17 C18A 104.8(5) . .
C19 C17 C18A 136.9(6) . .
C19A C17 H17 111.5 . .
C18 C17 H17 114.2 . .
C16 C17 H17 110.3 . .
C19 C17 H17 99.1 . .
C18A C17 H17 97.3 . .
C17 C18A H18A 109.5 . .
C17 C18A H18B 109.5 . .
H18A C18A H18B 109.5 . .
C17 C18A H18C 109.5 . .
H18A C18A H18C 109.5 . .
H18B C18A H18C 109.5 . .
C17 C19A H19A 109.5 . .
C17 C19A H19B 109.5 . .
H19A C19A H19B 109.5 . .
C17 C19A H19C 109.5 . .
H19A C19A H19C 109.5 . .
H19B C19A H19C 109.5 . .
C17 C18 H18D 109.5 . .
C17 C18 H18E 109.5 . .
H18D C18 H18E 109.5 . .
C17 C18 H18F 109.5 . .
H18D C18 H18F 109.5 . .
H18E C18 H18F 109.5 . .
C17 C19 H19D 109.5 . .
C17 C19 H19E 109.5 . .
H19D C19 H19E 109.5 . .
C17 C19 H19F 109.5 . .
H19D C19 H19F 109.5 . .
H19E C19 H19F 109.5 . .
C21 C20 C16 121.6(5) . .
C21 C20 H20 117.6 . .
C16 C20 H20 120.7 . .
C20 C21 C22 119.5(5) . .
C20 C21 H21 120.6 . .
C22 C21 H21 119.8 . .
C21 C22 C23 121.5(5) . .
C21 C22 H22 116.6 . .
C23 C22 H22 121.9 . .
C22 C23 C15 119.2(5) . .
C22 C23 C24 117.1(5) . .
C15 C23 C24 123.6(4) . .
C23 C24 C26 113.4(5) . .
C23 C24 C25 109.9(5) . .
C26 C24 C25 109.2(5) . .
C23 C24 H24 106.9 . .
C26 C24 H24 106.9 . .
C25 C24 H24 110.5 . .
C24 C25 H25A 110.0 . .
C24 C25 H25B 110.5 . .
H25A C25 H25B 109.5 . .
C24 C25 H25C 108.0 . .
H25A C25 H25C 109.5 . .
H25B C25 H25C 109.5 . .
C24 C26 H26A 110.3 . .
C24 C26 H26B 107.0 . .
H26A C26 H26B 109.5 . .
C24 C26 H26C 111.0 . .
H26A C26 H26C 109.5 . .
H26B C26 H26C 109.5 . .

loop_
_geom_bond_atom_site_label_1
_geom_bond_atom_site_label_2
_geom_bond_distance
_geom_bond_site_symmetry_2
Mo1 Mo1' 0.849(5) .
Mo1 Mo1A 0.8575(10) .
Mo1 N2 1.959(4) 3_656
Mo1 N1 1.966(4) .
Mo1 Mo1' 2.127(3) 3_656
Mo1 Mo1 2.1790(12) 3_656
Mo1 Mo1A 2.6163(7) 3_656
Mo1' Mo1A 1.703(5) .
Mo1' N1 2.003(5) .
Mo1' Mo1 2.127(3) 3_656
Mo1' N2 2.168(6) 3_656
Mo1' Mo1A 2.275(3) 3_656
Mo1' Mo1' 2.395(8) 3_656
Mo1A N2 2.055(4) 3_656
Mo1A Mo1' 2.275(3) 3_656
Mo1A N1 2.292(4) .
Mo1A Mo1 2.6163(7) 3_656
Si1 N1 1.748(4) .
Si1 N2 1.764(4) .
Si1 C13 1.848(6) .
Si1 C14 1.873(6) .
N1 C1 1.437(6) .
N2 C15 1.431(6) .
N2 Mo1 1.959(4) 3_656
N2 Mo1A 2.055(4) 3_656
N2 Mo1' 2.168(6) 3_656
C1 C2 1.412(7) .
C1 C9 1.415(8) .
C2 C6 1.399(7) .
C2 C3 1.502(9) .
C3 C5 1.537(10) .
C3 C4 1.540(9) .
C3 H3 0.9597 .
C4 H4A 0.9598 .
C4 H4B 0.9601 .
C4 H4C 0.9600 .
C5 H5A 0.9602 .
C5 H5B 0.9600 .
C5 H5C 0.9598 .
C6 C7 1.377(10) .
C6 H6 0.9601 .
C7 C8 1.387(9) .
C7 H7 0.9599 .
C8 C9 1.383(8) .
C8 H8 0.9598 .
C9 C10 1.511(8) .
C10 C11 1.514(11) .
C10 C12 1.521(10) .
C10 H10 0.9601 .
C11 H11A 0.9601 .
C11 H11B 0.9600 .
C11 H11C 0.9599 .
C12 H12A 0.9600 .
C12 H12B 0.9598 .
C12 H12C 0.9600 .
C13 H13A 0.9600 .
C13 H13B 0.9602 .
C13 H13C 0.9599 .
C14 H14A 0.9600 .
C14 H14B 0.9600 .
C14 H14C 0.9600 .
C15 C23 1.406(7) .
C15 C16 1.421(7) .
C16 C20 1.375(8) .
C16 C17 1.505(8) .
C17 C19A 1.34(3) .
C17 C18 1.399(13) .
C17 C19 1.673(14) .
C17 C18A 1.836(8) .
C17 H17 0.9599 .
C18A H18A 0.9600 .
C18A H18B 0.9600 .
C18A H18C 0.9600 .
C19A H19A 0.9600 .
C19A H19B 0.9600 .
C19A H19C 0.9600 .
C18 H18D 0.9600 .
C18 H18E 0.9600 .
C18 H18F 0.9600 .
C19 H19D 0.9600 .
C19 H19E 0.9600 .
C19 H19F 0.9600 .
C20 C21 1.372(9) .
C20 H20 0.9599 .
C21 C22 1.370(8) .
C21 H21 0.9600 .
C22 C23 1.386(7) .
C22 H22 0.9600 .
C23 C24 1.509(7) .
C24 C26 1.514(9) .
C24 C25 1.527(8) .
C24 H24 0.9600 .
C25 H25A 0.9600 .
C25 H25B 0.9600 .
C25 H25C 0.9600 .
C26 H26A 0.9600 .
C26 H26B 0.9598 .
C26 H26C 0.9602 .
